data_7024229
loop_
_publ_author_name
'Ross, Tamsyn M.'
'Neville, Suzanne M.'
'Innes, David S.'
'Turner, David R.'
'Moubaraki, Boujemaa'
'Murray, Keith S.'

_publ_section_title
;
 Spin crossover in iron(III) Schiff-base 1-D chain complexes.
;
_journal_issue 1
_journal_name_full 'Dalton transactions (Cambridge, England : 2003)'
_journal_page_first 149
_journal_page_last 159
_journal_paper_doi 10.1039/b913234a
_journal_volume 39
_journal_year 2010
_chemical_formula_moiety 'C26 H22 Fe N6 O2, C24 H20 B, 2(C H4 O)'
_chemical_formula_sum 'C52 H50 B Fe N6 O4'
_chemical_formula_weight 889.64
_chemical_name_common 1a
_chemical_name_systematic
;
?
;
_space_group_IT_number 14
_symmetry_cell_setting monoclinic
_symmetry_Int_Tables_number 14
_symmetry_space_group_name_Hall '-P 2yn'
_symmetry_space_group_name_H-M 'P 1 21/n 1'
_atom_sites_solution_hydrogens geom
_atom_sites_solution_primary direct
_atom_sites_solution_secondary difmap
_audit_creation_date '9 November 2005'
_audit_creation_method SHELXL-97
_cell_angle_alpha 90.00
_cell_angle_beta 97.265(4)
_cell_angle_gamma 90.00
_cell_formula_units_Z 4
_cell_length_a 13.48980(10)
_cell_length_b 14.70170(10)
_cell_length_c 22.7228(9)
_cell_measurement_reflns_used 111
_cell_measurement_temperature 123
_cell_measurement_theta_max 30.5
_cell_measurement_theta_min 2.61
_cell_volume 4470.28(19)
_computing_cell_refinement 'SMART (BrukerAXS, 1997)'
_computing_data_collection 'SMART (BrukerAXS, 1997)'
_computing_data_reduction 'SAINT+ (BrukerAXS, 1997)'
_computing_molecular_graphics 'MERCURY 1.4 (Bruno et al., 2002)'
_computing_publication_material 'XCIF V6.12 (BrukerAXS, 2001).'
_computing_structure_refinement X-SEED
_computing_structure_solution 'SHELXS86 (Sheldrick, 1990)'
_diffrn_ambient_temperature 123
_diffrn_measured_fraction_theta_full 0.994
_diffrn_measured_fraction_theta_max 0.994
_diffrn_measurement_device_type 'APEX X8'
_diffrn_measurement_method 'scans in phi and omega'
_diffrn_radiation_monochromator graphite
_diffrn_radiation_source 'fine-focus sealed tube'
_diffrn_radiation_type MoK\a
_diffrn_radiation_wavelength 0.71073
_diffrn_reflns_av_R_equivalents 0.0000
_diffrn_reflns_av_sigmaI/netI 0.0384
_diffrn_reflns_limit_h_max 19
_diffrn_reflns_limit_h_min -19
_diffrn_reflns_limit_k_max 20
_diffrn_reflns_limit_k_min -20
_diffrn_reflns_limit_l_max 32
_diffrn_reflns_limit_l_min -32
_diffrn_reflns_number 17832
_diffrn_reflns_theta_full 30.60
_diffrn_reflns_theta_max 30.60
_diffrn_reflns_theta_min 1.87
_diffrn_standards_decay_% 0
_diffrn_standards_interval_count 0
_diffrn_standards_interval_time 0
_diffrn_standards_number 0
_exptl_absorpt_coefficient_mu 0.391
_exptl_absorpt_correction_T_max 1.00000
_exptl_absorpt_correction_T_min 0.791357
_exptl_absorpt_correction_type empirical
_exptl_absorpt_process_details twinabs
_exptl_crystal_colour red
_exptl_crystal_density_diffrn 1.322
_exptl_crystal_density_method 'not measured'
_exptl_crystal_description plate
_exptl_crystal_F_000 1868
_exptl_crystal_size_max 0.24
_exptl_crystal_size_mid 0.24
_exptl_crystal_size_min 0.20
_refine_diff_density_max 0.913
_refine_diff_density_min -0.794
_refine_diff_density_rms 0.092
_refine_ls_extinction_method none
_refine_ls_goodness_of_fit_ref 1.191
_refine_ls_hydrogen_treatment constr
_refine_ls_matrix_type full
_refine_ls_number_parameters 580
_refine_ls_number_reflns 17992
_refine_ls_number_restraints 0
_refine_ls_restrained_S_all 1.191
_refine_ls_R_factor_all 0.0778
_refine_ls_R_factor_gt 0.0732
_refine_ls_shift/su_max 0.001
_refine_ls_shift/su_mean 0.000
_refine_ls_structure_factor_coef Fsqd
_refine_ls_weighting_details 'calc w=1/[\s^2^(Fo^2^)+(0.0553P)^2^+10.0418P] where P=(Fo^2^+2Fc^2^)/3'
_refine_ls_weighting_scheme calc
_refine_ls_wR_factor_gt 0.1881
_refine_ls_wR_factor_ref 0.1919
_reflns_number_gt 16984
_reflns_number_total 17992
_reflns_threshold_expression >2sigma(I)
_cod_data_source_file b913234a.txt
_cod_data_source_block 1a
_cod_original_cell_volume 4470.27(18)
_cod_original_sg_symbol_H-M P21/n
_cod_database_code 7024229

loop_
_symmetry_equiv_pos_as_xyz
'x, y, z'
'-x+1/2, y+1/2, -z+1/2'
'-x, -y, -z'
'x-1/2, -y-1/2, z-1/2'

loop_
_atom_site_label
_atom_site_type_symbol
_atom_site_fract_x
_atom_site_fract_y
_atom_site_fract_z
_atom_site_U_iso_or_equiv
_atom_site_adp_type
_atom_site_occupancy
_atom_site_symmetry_multiplicity
_atom_site_calc_flag
_atom_site_refinement_flags
Fe1 Fe 0.69510(3) 0.95757(3) 0.793250(17) 0.01087(9) Uani 1 1 d .
N5 N 0.22448(19) 0.9702(2) 0.81446(12) 0.0212(5) Uani 1 1 d .
N6 N 0.53189(17) 0.96044(19) 0.79954(11) 0.0160(5) Uani 1 1 d .
N3 N 0.85923(17) 0.95360(18) 0.78589(11) 0.0154(5) Uani 1 1 d .
N4 N 1.16587(18) 0.9641(2) 0.76734(12) 0.0201(5) Uani 1 1 d .
C19 C 1.0630(2) 0.9618(2) 0.77649(13) 0.0171(5) Uani 1 1 d .
C24 C 0.3277(2) 0.9686(2) 0.80558(13) 0.0164(5) Uani 1 1 d .
C23 C 0.3626(2) 0.9566(2) 0.75116(13) 0.0183(6) Uani 1 1 d .
H23 H 0.3188 0.9514 0.7163 0.022 Uiso 1 1 calc R
C50 C 0.3934(2) 0.9510(2) 0.59363(12) 0.0154(5) Uani 1 1 d .
H50 H 0.4501 0.9162 0.5907 0.018 Uiso 1 1 calc R
C22 C 0.4646(2) 0.9525(2) 0.75074(13) 0.0179(6) Uani 1 1 d .
H22 H 0.4884 0.9437 0.7145 0.022 Uiso 1 1 calc R
O2 O 0.70910(15) 1.06454(13) 0.84107(8) 0.0141(4) Uani 1 1 d .
O1 O 0.67476(14) 0.99811(14) 0.71392(8) 0.0129(4) Uani 1 1 d .
C46 C 0.2176(2) 0.9658(2) 0.59252(15) 0.0226(6) Uani 1 1 d .
H46 H 0.1541 0.9403 0.5896 0.027 Uiso 1 1 calc R
C49 C 0.4043(2) 1.0447(2) 0.60422(13) 0.0199(6) Uani 1 1 d .
H49 H 0.4677 1.0707 0.6087 0.024 Uiso 1 1 calc R
N2 N 0.73241(17) 0.88112(16) 0.87134(10) 0.0137(4) Uani 1 1 d .
C26 C 0.4968(2) 0.9731(2) 0.85181(13) 0.0169(6) Uani 1 1 d .
H26 H 0.5422 0.9790 0.8860 0.020 Uiso 1 1 calc R
N1 N 0.66847(17) 0.82376(17) 0.76214(10) 0.0136(4) Uani 1 1 d .
C10 C 0.7467(2) 0.9112(2) 0.92501(12) 0.0160(5) Uani 1 1 d .
H10 H 0.7653 0.8696 0.9553 0.019 Uiso 1 1 calc R
C12 C 0.7458(2) 1.0262(2) 1.00239(13) 0.0195(6) Uani 1 1 d .
H12 H 0.7613 0.9798 1.0298 0.023 Uiso 1 1 calc R
C28 C 0.3880(3) 0.7414(2) 0.68173(14) 0.0232(6) Uani 1 1 d .
H28 H 0.4448 0.7463 0.6626 0.028 Uiso 1 1 calc R
C21 C 0.9255(2) 0.9807(2) 0.83175(14) 0.0223(6) Uani 1 1 d .
H21 H 0.9018 0.9976 0.8668 0.027 Uiso 1 1 calc R
C20 C 1.0274(2) 0.9846(2) 0.82917(14) 0.0218(6) Uani 1 1 d .
H20 H 1.0711 1.0021 0.8622 0.026 Uiso 1 1 calc R
C9 C 0.7476(2) 0.7838(2) 0.85968(13) 0.0174(5) Uani 1 1 d .
H9A H 0.7411 0.7482 0.8949 0.021 Uiso 1 1 calc R
H9B H 0.8138 0.7739 0.8485 0.021 Uiso 1 1 calc R
C42 C 0.5008(2) 0.6588(2) 0.47456(15) 0.0242(7) Uani 1 1 d .
H42 H 0.5438 0.6291 0.4521 0.029 Uiso 1 1 calc R
C18 C 0.9959(2) 0.9334(3) 0.72894(14) 0.0231(7) Uani 1 1 d .
H18 H 1.0182 0.9171 0.6933 0.028 Uiso 1 1 calc R
C17 C 0.8949(2) 0.9294(2) 0.73518(14) 0.0207(6) Uani 1 1 d .
H17 H 0.8502 0.9093 0.7033 0.025 Uiso 1 1 calc R
C39 C 0.3696(2) 0.75036(19) 0.54423(12) 0.0143(5) Uani 1 1 d .
C13 C 0.7334(2) 1.1136(2) 1.02237(13) 0.0222(6) Uani 1 1 d .
H13 H 0.7419 1.1263 1.0628 0.027 Uiso 1 1 calc R
C14 C 0.7080(3) 1.1825(2) 0.98103(15) 0.0229(6) Uani 1 1 d .
H14 H 0.6975 1.2412 0.9943 0.027 Uiso 1 1 calc R
C48 C 0.3214(3) 1.0987(2) 0.60809(15) 0.0245(7) Uani 1 1 d .
H48 H 0.3286 1.1609 0.6148 0.029 Uiso 1 1 calc R
C27 C 0.2942(2) 0.7606(2) 0.64920(13) 0.0197(6) Uani 1 1 d .
B1 B 0.2859(2) 0.7981(2) 0.58040(14) 0.0149(6) Uani 1 1 d .
C40 C 0.4018(2) 0.7893(2) 0.49360(13) 0.0188(6) Uani 1 1 d .
H40 H 0.3799 0.8476 0.4827 0.023 Uiso 1 1 calc R
C45 C 0.2997(2) 0.9083(2) 0.58736(12) 0.0140(5) Uani 1 1 d .
C43 C 0.4713(3) 0.6176(2) 0.52445(15) 0.0262(7) Uani 1 1 d .
H43 H 0.4950 0.5600 0.5357 0.031 Uiso 1 1 calc R
C44 C 0.4064(2) 0.6623(2) 0.55780(14) 0.0209(6) Uani 1 1 d .
H44 H 0.3864 0.6325 0.5905 0.025 Uiso 1 1 calc R
C11 C 0.7355(2) 1.0058(2) 0.94117(12) 0.0150(5) Uani 1 1 d .
C25 C 0.3959(2) 0.9777(2) 0.85659(13) 0.0179(6) Uani 1 1 d .
H25 H 0.3739 0.9866 0.8933 0.021 Uiso 1 1 calc R
C29 C 0.3993(3) 0.7157(3) 0.74104(15) 0.0297(8) Uani 1 1 d .
H29 H 0.4625 0.7025 0.7605 0.036 Uiso 1 1 calc R
C16 C 0.7144(2) 1.0773(2) 0.89961(12) 0.0138(5) Uani 1 1 d .
C47 C 0.2275(3) 1.0591(2) 0.60182(16) 0.0273(7) Uani 1 1 d .
H47 H 0.1711 1.0948 0.6038 0.033 Uiso 1 1 calc R
C41 C 0.4650(2) 0.7448(2) 0.45880(14) 0.0208(6) Uani 1 1 d .
H41 H 0.4831 0.7729 0.4251 0.025 Uiso 1 1 calc R
C8 C 0.6688(2) 0.7559(2) 0.80968(13) 0.0175(6) Uani 1 1 d .
H8A H 0.6839 0.6961 0.7951 0.021 Uiso 1 1 calc R
H8B H 0.6037 0.7535 0.8236 0.021 Uiso 1 1 calc R
C1 C 0.6659(2) 0.9545(2) 0.66212(11) 0.0132(5) Uani 1 1 d .
C6 C 0.6512(2) 0.85948(19) 0.65706(12) 0.0134(5) Uani 1 1 d .
C7 C 0.6530(2) 0.7990(2) 0.70781(13) 0.0150(5) Uani 1 1 d .
H7 H 0.6420 0.7374 0.7002 0.018 Uiso 1 1 calc R
C33 C 0.1802(2) 0.7717(2) 0.53972(13) 0.0172(6) Uani 1 1 d .
C38 C 0.1426(2) 0.8238(2) 0.49057(13) 0.0201(6) Uani 1 1 d .
H38 H 0.1740 0.8786 0.4841 0.024 Uiso 1 1 calc R
C2 C 0.6705(2) 1.0053(2) 0.61010(12) 0.0167(5) Uani 1 1 d .
H2 H 0.6803 1.0678 0.6126 0.020 Uiso 1 1 calc R
C34 C 0.1294(2) 0.6895(2) 0.54685(16) 0.0244(6) Uani 1 1 d .
H34 H 0.1516 0.6521 0.5788 0.029 Uiso 1 1 calc R
C15 C 0.6981(2) 1.1653(2) 0.92082(14) 0.0186(6) Uani 1 1 d .
H15 H 0.6806 1.2122 0.8941 0.022 Uiso 1 1 calc R
C32 C 0.2128(3) 0.7553(3) 0.68168(17) 0.0337(8) Uani 1 1 d .
H32 H 0.1492 0.7692 0.6630 0.040 Uiso 1 1 calc R
C30 C 0.3171(3) 0.7097(3) 0.77088(16) 0.0399(10) Uani 1 1 d .
H30 H 0.3240 0.6923 0.8105 0.048 Uiso 1 1 calc R
C31 C 0.2242(3) 0.7299(4) 0.74113(18) 0.0450(12) Uani 1 1 d .
H31 H 0.1683 0.7266 0.7611 0.054 Uiso 1 1 calc R
C5 C 0.6377(2) 0.8189(2) 0.60058(13) 0.0172(5) Uani 1 1 d .
H5 H 0.6253 0.7568 0.5972 0.021 Uiso 1 1 calc R
O3A O 0.9648(2) 0.8495(2) 0.59387(12) 0.0366(6) Uani 1 1 d .
H3A H 0.9792 0.8090 0.5717 0.044 Uiso 1 1 calc R
C3 C 0.6605(2) 0.9630(2) 0.55523(12) 0.0197(6) Uani 1 1 d .
H3 H 0.6658 0.9973 0.5214 0.024 Uiso 1 1 calc R
C4 C 0.6427(2) 0.8700(2) 0.55012(13) 0.0188(6) Uani 1 1 d .
H4 H 0.6341 0.8425 0.5130 0.023 Uiso 1 1 calc R
O4 O 0.6443(2) 1.2127(2) 0.76278(15) 0.0430(7) Uani 1 1 d .
H4A H 0.6648 1.1732 0.7868 0.052 Uiso 1 1 calc R
C36 C 0.0125(3) 0.7165(3) 0.45921(17) 0.0311(8) Uani 1 1 d .
H36 H -0.0422 0.6984 0.4328 0.037 Uiso 1 1 calc R
C37 C 0.0603(2) 0.7977(3) 0.45073(15) 0.0253(7) Uani 1 1 d .
H37 H 0.0378 0.8348 0.4186 0.030 Uiso 1 1 calc R
C35 C 0.0467(3) 0.6622(3) 0.50746(18) 0.0308(8) Uani 1 1 d .
H35 H 0.0147 0.6077 0.5136 0.037 Uiso 1 1 calc R
C51 C 0.9267(3) 0.9249(3) 0.5600(2) 0.0411(10) Uani 1 1 d .
H51A H 0.8831 0.9592 0.5819 0.062 Uiso 1 1 calc R
H51B H 0.8900 0.9041 0.5235 0.062 Uiso 1 1 calc R
H51C H 0.9809 0.9629 0.5513 0.062 Uiso 1 1 calc R
C52 C 0.5452(4) 1.1946(3) 0.7405(3) 0.0567(15) Uani 1 1 d .
H52A H 0.5088 1.1777 0.7725 0.085 Uiso 1 1 calc R
H52B H 0.5429 1.1456 0.7124 0.085 Uiso 1 1 calc R
H52C H 0.5156 1.2479 0.7212 0.085 Uiso 1 1 calc R

loop_
_atom_site_aniso_label
_atom_site_aniso_U_11
_atom_site_aniso_U_22
_atom_site_aniso_U_33
_atom_site_aniso_U_23
_atom_site_aniso_U_13
_atom_site_aniso_U_12
Fe1 0.00674(16) 0.01511(17) 0.01069(16) 0.00140(14) 0.00076(13) -0.00022(14)
N5 0.0118(11) 0.0316(14) 0.0201(12) 0.0013(10) 0.0019(9) -0.0003(11)
N6 0.0086(10) 0.0221(12) 0.0172(11) 0.0013(10) 0.0019(9) 0.0009(9)
N3 0.0068(10) 0.0226(12) 0.0173(11) -0.0004(10) 0.0032(8) 0.0011(9)
N4 0.0086(11) 0.0303(14) 0.0214(12) -0.0018(11) 0.0014(9) -0.0004(10)
C19 0.0100(12) 0.0220(14) 0.0197(13) 0.0006(11) 0.0034(10) -0.0006(11)
C24 0.0093(11) 0.0227(14) 0.0175(12) 0.0008(11) 0.0031(10) 0.0021(11)
C23 0.0090(12) 0.0322(16) 0.0135(12) -0.0001(12) 0.0010(9) -0.0006(12)
C50 0.0169(13) 0.0160(12) 0.0129(11) 0.0000(10) 0.0009(10) 0.0024(11)
C22 0.0103(12) 0.0299(16) 0.0139(12) -0.0009(11) 0.0024(10) 0.0005(12)
O2 0.0128(9) 0.0168(9) 0.0127(8) 0.0003(7) 0.0015(7) 0.0004(7)
O1 0.0120(9) 0.0171(9) 0.0093(8) 0.0006(7) 0.0001(7) 0.0005(7)
C46 0.0150(14) 0.0258(16) 0.0263(15) -0.0097(13) 0.0000(11) 0.0009(12)
C49 0.0224(15) 0.0186(13) 0.0179(13) -0.0022(11) -0.0001(11) -0.0029(12)
N2 0.0085(10) 0.0171(11) 0.0150(10) 0.0031(8) 0.0003(8) 0.0021(9)
C26 0.0094(12) 0.0271(16) 0.0145(12) 0.0012(11) 0.0024(10) -0.0012(11)
N1 0.0105(10) 0.0163(11) 0.0137(10) 0.0040(9) 0.0009(8) -0.0012(9)
C10 0.0105(12) 0.0229(14) 0.0141(12) 0.0030(10) 0.0001(10) 0.0016(11)
C12 0.0165(14) 0.0286(16) 0.0133(12) 0.0002(11) 0.0017(10) -0.0014(12)
C28 0.0229(16) 0.0304(17) 0.0152(13) 0.0018(12) -0.0022(11) -0.0061(13)
C21 0.0109(13) 0.0361(18) 0.0209(14) -0.0082(13) 0.0056(11) -0.0022(12)
C20 0.0107(13) 0.0343(17) 0.0203(14) -0.0104(12) 0.0019(11) -0.0046(12)
C9 0.0169(14) 0.0174(13) 0.0174(13) 0.0032(10) 0.0009(10) 0.0018(11)
C42 0.0150(14) 0.0287(17) 0.0282(16) -0.0133(13) 0.0004(12) 0.0022(12)
C18 0.0107(13) 0.0405(19) 0.0185(14) -0.0021(13) 0.0033(11) 0.0031(12)
C17 0.0099(12) 0.0332(17) 0.0185(13) -0.0051(12) -0.0002(10) 0.0009(12)
C39 0.0103(12) 0.0164(13) 0.0149(12) -0.0022(10) -0.0035(9) -0.0006(10)
C13 0.0221(15) 0.0304(16) 0.0145(12) -0.0037(12) 0.0044(11) -0.0050(13)
C14 0.0238(15) 0.0218(15) 0.0242(15) -0.0067(12) 0.0077(12) -0.0035(12)
C48 0.0297(17) 0.0177(14) 0.0248(16) -0.0082(12) -0.0009(13) 0.0026(13)
C27 0.0195(14) 0.0207(14) 0.0190(13) 0.0016(11) 0.0020(11) 0.0006(12)
B1 0.0131(14) 0.0175(14) 0.0142(13) -0.0002(11) 0.0019(11) 0.0007(11)
C40 0.0222(15) 0.0160(13) 0.0181(13) -0.0016(11) 0.0022(11) 0.0001(11)
C45 0.0143(12) 0.0183(13) 0.0094(11) -0.0008(9) 0.0007(9) 0.0002(10)
C43 0.0285(17) 0.0197(15) 0.0280(16) -0.0062(12) -0.0054(13) 0.0073(13)
C44 0.0253(16) 0.0149(13) 0.0211(14) -0.0004(11) -0.0023(12) 0.0008(12)
C11 0.0086(12) 0.0231(14) 0.0135(11) -0.0023(10) 0.0022(9) -0.0004(10)
C25 0.0103(12) 0.0278(16) 0.0158(13) -0.0019(11) 0.0025(10) -0.0009(11)
C29 0.0301(18) 0.0342(19) 0.0221(15) 0.0076(14) -0.0064(13) -0.0054(15)
C16 0.0064(11) 0.0215(13) 0.0137(11) -0.0021(10) 0.0020(9) -0.0032(10)
C47 0.0195(15) 0.0285(18) 0.0326(17) -0.0138(14) -0.0016(13) 0.0087(13)
C41 0.0186(14) 0.0251(15) 0.0196(13) -0.0056(11) 0.0064(11) -0.0061(12)
C8 0.0203(14) 0.0159(13) 0.0158(12) 0.0036(10) 0.0003(10) -0.0039(11)
C1 0.0082(11) 0.0177(12) 0.0135(11) 0.0024(10) 0.0002(9) 0.0023(10)
C6 0.0093(11) 0.0163(12) 0.0144(12) 0.0009(9) 0.0010(9) 0.0011(10)
C7 0.0106(12) 0.0177(13) 0.0164(12) 0.0014(10) 0.0007(10) -0.0004(10)
C33 0.0137(13) 0.0199(14) 0.0182(13) -0.0041(11) 0.0021(10) 0.0004(11)
C38 0.0171(14) 0.0246(15) 0.0175(13) -0.0044(11) -0.0016(11) -0.0003(12)
C2 0.0160(13) 0.0179(13) 0.0159(12) 0.0016(10) 0.0009(10) 0.0014(11)
C34 0.0173(14) 0.0221(15) 0.0338(17) -0.0022(13) 0.0032(13) -0.0003(12)
C15 0.0158(13) 0.0189(14) 0.0219(14) 0.0000(11) 0.0052(11) -0.0030(11)
C32 0.0238(17) 0.052(2) 0.0263(17) 0.0098(16) 0.0060(14) 0.0052(16)
C30 0.040(2) 0.060(3) 0.0194(15) 0.0161(17) 0.0009(16) -0.011(2)
C31 0.029(2) 0.078(3) 0.0292(19) 0.016(2) 0.0113(16) -0.006(2)
C5 0.0131(13) 0.0199(13) 0.0184(13) -0.0018(11) 0.0014(10) 0.0009(11)
O3A 0.0395(16) 0.0377(15) 0.0332(14) -0.0063(12) 0.0067(12) -0.0003(13)
C3 0.0189(14) 0.0273(15) 0.0130(12) 0.0030(11) 0.0024(10) 0.0040(13)
C4 0.0159(13) 0.0258(15) 0.0143(12) -0.0028(11) 0.0009(10) 0.0013(12)
O4 0.0410(17) 0.0339(16) 0.0528(18) 0.0109(14) 0.0008(14) -0.0003(13)
C36 0.0125(14) 0.044(2) 0.0356(18) -0.0199(16) 0.0001(13) -0.0028(14)
C37 0.0158(14) 0.0384(19) 0.0206(14) -0.0076(14) -0.0018(11) 0.0042(13)
C35 0.0194(16) 0.0258(17) 0.047(2) -0.0103(16) 0.0038(15) -0.0075(14)
C51 0.031(2) 0.054(3) 0.038(2) -0.0015(19) 0.0030(17) 0.0103(19)
C52 0.035(2) 0.033(2) 0.096(4) 0.016(2) -0.017(3) -0.0039(19)

loop_
_atom_type_symbol
_atom_type_description
_atom_type_scat_dispersion_real
_atom_type_scat_dispersion_imag
_atom_type_scat_source
C C 0.0033 0.0016 'International Tables Vol C Tables 4.2.6.8 and 6.1.1.4'
H H 0.0000 0.0000 'International Tables Vol C Tables 4.2.6.8 and 6.1.1.4'
B B 0.0013 0.0007 'International Tables Vol C Tables 4.2.6.8 and 6.1.1.4'
N N 0.0061 0.0033 'International Tables Vol C Tables 4.2.6.8 and 6.1.1.4'
O O 0.0106 0.0060 'International Tables Vol C Tables 4.2.6.8 and 6.1.1.4'
Fe Fe 0.3463 0.8444 'International Tables Vol C Tables 4.2.6.8 and 6.1.1.4'

loop_
_geom_angle_atom_site_label_1
_geom_angle_atom_site_label_2
_geom_angle_atom_site_label_3
_geom_angle
_geom_angle_site_symmetry_1
O1 Fe1 O2 106.02(9) .
O1 Fe1 N1 88.65(9) .
O2 Fe1 N1 164.14(9) .
O1 Fe1 N2 164.63(9) .
O2 Fe1 N2 87.95(9) .
N1 Fe1 N2 78.28(9) .
O1 Fe1 N6 91.71(9) .
O2 Fe1 N6 88.58(9) .
N1 Fe1 N6 84.90(10) .
N2 Fe1 N6 95.11(9) .
O1 Fe1 N3 87.86(9) .
O2 Fe1 N3 92.09(9) .
N1 Fe1 N3 94.52(9) .
N2 Fe1 N3 85.18(9) .
N6 Fe1 N3 179.28(10) .
N4 N5 C24 113.5(2) 1_455
C26 N6 C22 117.6(2) .
C26 N6 Fe1 121.36(19) .
C22 N6 Fe1 120.99(19) .
C21 N3 C17 117.7(2) .
C21 N3 Fe1 120.04(19) .
C17 N3 Fe1 122.16(19) .
N5 N4 C19 113.4(2) 1_655
C18 C19 C20 118.9(3) .
C18 C19 N4 116.4(3) .
C20 C19 N4 124.7(3) .
C23 C24 C25 119.4(3) .
C23 C24 N5 124.9(3) .
C25 C24 N5 115.7(3) .
C22 C23 C24 117.6(3) .
C22 C23 H23 121.2 .
C24 C23 H23 121.2 .
C45 C50 C49 122.1(3) .
C45 C50 H50 118.9 .
C49 C50 H50 118.9 .
N6 C22 C23 124.0(3) .
N6 C22 H22 118.0 .
C23 C22 H22 118.0 .
C16 O2 Fe1 132.20(18) .
C1 O1 Fe1 132.73(18) .
C47 C46 C45 122.8(3) .
C47 C46 H46 118.6 .
C45 C46 H46 118.6 .
C48 C49 C50 120.4(3) .
C48 C49 H49 119.8 .
C50 C49 H49 119.8 .
C10 N2 C9 119.7(2) .
C10 N2 Fe1 127.3(2) .
C9 N2 Fe1 112.96(17) .
N6 C26 C25 122.4(3) .
N6 C26 H26 118.8 .
C25 C26 H26 118.8 .
C7 N1 C8 120.1(3) .
C7 N1 Fe1 126.2(2) .
C8 N1 Fe1 113.77(18) .
N2 C10 C11 124.1(3) .
N2 C10 H10 118.0 .
C11 C10 H10 118.0 .
C13 C12 C11 121.4(3) .
C13 C12 H12 119.3 .
C11 C12 H12 119.3 .
C29 C28 C27 123.0(3) .
C29 C28 H28 118.5 .
C27 C28 H28 118.5 .
N3 C21 C20 123.1(3) .
N3 C21 H21 118.5 .
C20 C21 H21 118.5 .
C21 C20 C19 118.8(3) .
C21 C20 H20 120.6 .
C19 C20 H20 120.6 .
N2 C9 C8 107.4(2) .
N2 C9 H9A 110.2 .
C8 C9 H9A 110.2 .
N2 C9 H9B 110.2 .
C8 C9 H9B 110.2 .
H9A C9 H9B 108.5 .
C41 C42 C43 118.9(3) .
C41 C42 H42 120.5 .
C43 C42 H42 120.5 .
C19 C18 C17 119.1(3) .
C19 C18 H18 120.5 .
C17 C18 H18 120.5 .
N3 C17 C18 122.4(3) .
N3 C17 H17 118.8 .
C18 C17 H17 118.8 .
C40 C39 C44 114.8(3) .
C40 C39 B1 122.8(3) .
C44 C39 B1 122.1(3) .
C12 C13 C14 119.0(3) .
C12 C13 H13 120.5 .
C14 C13 H13 120.5 .
C15 C14 C13 121.2(3) .
C15 C14 H14 119.4 .
C13 C14 H14 119.4 .
C49 C48 C47 119.2(3) .
C49 C48 H48 120.4 .
C47 C48 H48 120.4 .
C32 C27 C28 115.1(3) .
C32 C27 B1 123.7(3) .
C28 C27 B1 120.9(3) .
C45 B1 C39 113.3(2) .
C45 B1 C33 111.6(2) .
C39 B1 C33 102.7(2) .
C45 B1 C27 104.3(2) .
C39 B1 C27 111.4(2) .
C33 B1 C27 113.9(2) .
C41 C40 C39 123.2(3) .
C41 C40 H40 118.4 .
C39 C40 H40 118.4 .
C50 C45 C46 115.4(3) .
C50 C45 B1 123.0(3) .
C46 C45 B1 121.4(3) .
C42 C43 C44 120.3(3) .
C42 C43 H43 119.9 .
C44 C43 H43 119.9 .
C43 C44 C39 122.9(3) .
C43 C44 H44 118.6 .
C39 C44 H44 118.6 .
C12 C11 C16 119.0(3) .
C12 C11 C10 116.9(3) .
C16 C11 C10 124.1(2) .
C26 C25 C24 119.0(3) .
C26 C25 H25 120.5 .
C24 C25 H25 120.5 .
C30 C29 C28 119.9(4) .
C30 C29 H29 120.0 .
C28 C29 H29 120.0 .
O2 C16 C15 118.6(3) .
O2 C16 C11 122.7(3) .
C15 C16 C11 118.7(3) .
C48 C47 C46 120.0(3) .
C48 C47 H47 120.0 .
C46 C47 H47 120.0 .
C42 C41 C40 120.0(3) .
C42 C41 H41 120.0 .
C40 C41 H41 120.0 .
N1 C8 C9 107.7(2) .
N1 C8 H8A 110.2 .
C9 C8 H8A 110.2 .
N1 C8 H8B 110.2 .
C9 C8 H8B 110.2 .
H8A C8 H8B 108.5 .
O1 C1 C2 118.6(3) .
O1 C1 C6 122.9(2) .
C2 C1 C6 118.5(3) .
C5 C6 C1 119.6(3) .
C5 C6 C7 116.9(3) .
C1 C6 C7 123.5(3) .
N1 C7 C6 125.2(3) .
N1 C7 H7 117.4 .
C6 C7 H7 117.4 .
C38 C33 C34 115.5(3) .
C38 C33 B1 121.4(3) .
C34 C33 B1 122.5(3) .
C37 C38 C33 123.2(3) .
C37 C38 H38 118.4 .
C33 C38 H38 118.4 .
C3 C2 C1 120.6(3) .
C3 C2 H2 119.7 .
C1 C2 H2 119.7 .
C35 C34 C33 122.2(3) .
C35 C34 H34 118.9 .
C33 C34 H34 118.9 .
C14 C15 C16 120.5(3) .
C14 C15 H15 119.7 .
C16 C15 H15 119.7 .
C31 C32 C27 121.9(4) .
C31 C32 H32 119.1 .
C27 C32 H32 119.1 .
C29 C30 C31 119.0(3) .
C29 C30 H30 120.5 .
C31 C30 H30 120.5 .
C30 C31 C32 121.1(4) .
C30 C31 H31 119.4 .
C32 C31 H31 119.4 .
C4 C5 C6 120.9(3) .
C4 C5 H5 119.5 .
C6 C5 H5 119.5 .
C51 O3A H3A 109.5 .
C2 C3 C4 120.8(3) .
C2 C3 H3 119.6 .
C4 C3 H3 119.6 .
C5 C4 C3 119.5(3) .
C5 C4 H4 120.3 .
C3 C4 H4 120.3 .
C52 O4 H4A 109.5 .
C37 C36 C35 119.5(3) .
C37 C36 H36 120.2 .
C35 C36 H36 120.2 .
C36 C37 C38 119.6(3) .
C36 C37 H37 120.2 .
C38 C37 H37 120.2 .
C36 C35 C34 120.0(3) .
C36 C35 H35 120.0 .
C34 C35 H35 120.0 .
O3A C51 H51A 109.5 .
O3A C51 H51B 109.5 .
H51A C51 H51B 109.5 .
O3A C51 H51C 109.5 .
H51A C51 H51C 109.5 .
H51B C51 H51C 109.5 .
O4 C52 H52A 109.5 .
O4 C52 H52B 109.5 .
H52A C52 H52B 109.5 .
O4 C52 H52C 109.5 .
H52A C52 H52C 109.5 .
H52B C52 H52C 109.5 .

loop_
_geom_bond_atom_site_label_1
_geom_bond_atom_site_label_2
_geom_bond_distance
_geom_bond_site_symmetry_2
Fe1 O1 1.8855(19) .
Fe1 O2 1.907(2) .
Fe1 N1 2.106(3) .
Fe1 N2 2.107(2) .
Fe1 N6 2.225(2) .
Fe1 N3 2.242(2) .
N5 N4 1.251(4) 1_455
N5 C24 1.432(4) .
N6 C26 1.346(4) .
N6 C22 1.346(4) .
N3 C21 1.345(4) .
N3 C17 1.352(4) .
N4 N5 1.251(4) 1_655
N4 C19 1.429(4) .
C19 C18 1.384(4) .
C19 C20 1.386(4) .
C24 C23 1.389(4) .
C24 C25 1.392(4) .
C23 C22 1.379(4) .
C23 H23 0.9300 .
C50 C45 1.402(4) .
C50 C49 1.402(4) .
C50 H50 0.9300 .
C22 H22 0.9300 .
O2 C16 1.336(3) .
O1 C1 1.332(3) .
C46 C47 1.391(5) .
C46 C45 1.411(4) .
C46 H46 0.9300 .
C49 C48 1.384(5) .
C49 H49 0.9300 .
N2 C10 1.288(4) .
N2 C9 1.474(4) .
C26 C25 1.381(4) .
C26 H26 0.9300 .
N1 C7 1.279(4) .
N1 C8 1.470(4) .
C10 C11 1.451(4) .
C10 H10 0.9300 .
C12 C13 1.379(5) .
C12 C11 1.413(4) .
C12 H12 0.9300 .
C28 C29 1.390(4) .
C28 C27 1.410(4) .
C28 H28 0.9300 .
C21 C20 1.383(4) .
C21 H21 0.9300 .
C20 H20 0.9300 .
C9 C8 1.512(4) .
C9 H9A 0.9700 .
C9 H9B 0.9700 .
C42 C41 1.383(5) .
C42 C43 1.387(5) .
C42 H42 0.9300 .
C18 C17 1.389(4) .
C18 H18 0.9300 .
C17 H17 0.9300 .
C39 C40 1.402(4) .
C39 C44 1.407(4) .
C39 B1 1.637(4) .
C13 C14 1.395(5) .
C13 H13 0.9300 .
C14 C15 1.381(4) .
C14 H14 0.9300 .
C48 C47 1.385(5) .
C48 H48 0.9300 .
C27 C32 1.401(5) .
C27 B1 1.648(4) .
B1 C45 1.636(4) .
B1 C33 1.644(4) .
C40 C41 1.398(4) .
C40 H40 0.9300 .
C43 C44 1.393(5) .
C43 H43 0.9300 .
C44 H44 0.9300 .
C11 C16 1.418(4) .
C25 H25 0.9300 .
C29 C30 1.375(6) .
C29 H29 0.9300 .
C16 C15 1.407(4) .
C47 H47 0.9300 .
C41 H41 0.9300 .
C8 H8A 0.9700 .
C8 H8B 0.9700 .
C1 C2 1.406(4) .
C1 C6 1.414(4) .
C6 C5 1.406(4) .
C6 C7 1.454(4) .
C7 H7 0.9300 .
C33 C38 1.396(4) .
C33 C34 1.409(4) .
C38 C37 1.395(4) .
C38 H38 0.9300 .
C2 C3 1.384(4) .
C2 H2 0.9300 .
C34 C35 1.397(5) .
C34 H34 0.9300 .
C15 H15 0.9300 .
C32 C31 1.391(5) .
C32 H32 0.9300 .
C30 C31 1.378(6) .
C30 H30 0.9300 .
C31 H31 0.9300 .
C5 C4 1.380(4) .
C5 H5 0.9300 .
O3A C51 1.410(5) .
O3A H3A 0.8200 .
C3 C4 1.390(5) .
C3 H3 0.9300 .
C4 H4 0.9300 .
O4 C52 1.395(5) .
O4 H4A 0.8200 .
C36 C37 1.382(6) .
C36 C35 1.387(6) .
C36 H36 0.9300 .
C37 H37 0.9300 .
C35 H35 0.9300 .
C51 H51A 0.9600 .
C51 H51B 0.9600 .
C51 H51C 0.9600 .
C52 H52A 0.9600 .
C52 H52B 0.9600 .
C52 H52C 0.9600 .

loop_
_geom_hbond_atom_site_label_D
_geom_hbond_atom_site_label_H
_geom_hbond_atom_site_label_A
_geom_hbond_distance_DH
_geom_hbond_distance_HA
_geom_hbond_distance_DA
_geom_hbond_angle_DHA
O4 H4A O2 0.82 2.06 2.877(4) 174.1
